data_1558856
loop_
_publ_author_name
'Atilaw, Yoseph'
'Muiva-Mutisya, Lois'
'Bogaerts, Jonathan'
'Duffy, Sandra'
'Valkonen, Arto'
'Heydenreich, Matthias'
'Avery, Vicky M.'
'Rissanen, Kari'
'Erd\'elyi, M\'at\'e'
'Yenesew, Abiy'

_publ_section_title
;
 Prenylated Flavonoids from the Roots of <i>Tephrosia rhodesica</i>.
;
_journal_issue 8
_journal_name_full 'Journal of natural products'
_journal_page_first 2390
_journal_page_last 2398
_journal_paper_doi 10.1021/acs.jnatprod.0c00245
_journal_volume 83
_journal_year 2020
_chemical_absolute_configuration ad
_chemical_formula_moiety 'C42 H44 O7'
_chemical_formula_sum 'C42 H44 O7'
_chemical_formula_weight 660.77
_space_group_crystal_system monoclinic
_space_group_IT_number 4
_space_group_name_Hall 'P 2yb'
_space_group_name_H-M_alt 'P 1 21 1'
_atom_sites_solution_hydrogens mixed
_audit_creation_method SHELXL-2018/3
_cell_angle_alpha 90
_cell_angle_beta 111.677(3)
_cell_angle_gamma 90
_cell_formula_units_Z 2
_cell_length_a 12.9977(3)
_cell_length_b 9.6100(2)
_cell_length_c 15.9499(4)
_cell_measurement_reflns_used 6316
_cell_measurement_temperature 120(2)
_cell_measurement_theta_max 73.9840
_cell_measurement_theta_min 3.6400
_cell_volume 1851.38(8)
_computing_cell_refinement 'CrysAlisPro 1.171.38.41 (Rigaku OD, 2015)'
_computing_data_collection 'CrysAlisPro 1.171.38.41 (Rigaku OD, 2015)'
_computing_data_reduction 'CrysAlisPro 1.171.38.41 (Rigaku OD, 2015)'
_computing_molecular_graphics SHELXL-2018/3
_computing_publication_material SHELXL-2018/3
_computing_structure_refinement 'SHELXL-2018/3 (Sheldrick, 2018)'
_computing_structure_solution 'SIR2014 (Burla, et al., 2014)'
_diffrn_ambient_temperature 120(2)
_diffrn_detector_area_resol_mean 5.1977
_diffrn_measured_fraction_theta_full 0.992
_diffrn_measured_fraction_theta_max 0.972
_diffrn_measurement_device_type 'SuperNova, Dual, Cu at zero, Atlas'
_diffrn_measurement_method '\w scans'
_diffrn_radiation_type CuK\a
_diffrn_radiation_wavelength 1.54184
_diffrn_reflns_av_R_equivalents 0.0211
_diffrn_reflns_av_unetI/netI 0.0341
_diffrn_reflns_Laue_measured_fraction_full 0.992
_diffrn_reflns_Laue_measured_fraction_max 0.972
_diffrn_reflns_limit_h_max 15
_diffrn_reflns_limit_h_min -14
_diffrn_reflns_limit_k_max 11
_diffrn_reflns_limit_k_min -11
_diffrn_reflns_limit_l_max 19
_diffrn_reflns_limit_l_min -19
_diffrn_reflns_number 11327
_diffrn_reflns_point_group_measured_fraction_full 0.985
_diffrn_reflns_point_group_measured_fraction_max 0.949
_diffrn_reflns_theta_full 67.684
_diffrn_reflns_theta_max 74.278
_diffrn_reflns_theta_min 3.659
_diffrn_source 'micro-focus sealed X-ray tube'
_exptl_absorpt_coefficient_mu 0.641
_exptl_absorpt_correction_T_max 0.910
_exptl_absorpt_correction_T_min 0.811
_exptl_absorpt_correction_type analytical
_exptl_absorpt_process_details
;
CrysAlisPro 1.171.38.41 (Rigaku Oxford Diffraction, 2015)
Analytical numeric absorption correction using a multifaceted crystal
model based on expressions derived by R.C. Clark & J.S. Reid.
(Clark, R. C. & Reid, J. S. (1995). Acta Cryst. A51, 887-897)
Empirical absorption correction using spherical harmonics,
 implemented in SCALE3 ABSPACK scaling algorithm.
;
_exptl_crystal_colour colourless
_exptl_crystal_density_diffrn 1.185
_exptl_crystal_description needle
_exptl_crystal_F_000 704
_exptl_crystal_size_max 0.150
_exptl_crystal_size_mid 0.030
_exptl_crystal_size_min 0.020
_refine_diff_density_max 0.160
_refine_diff_density_min -0.162
_refine_diff_density_rms 0.033
_refine_ls_abs_structure_details
;
 Flack x determined using 2813 quotients [(I+)-(I-)]/[(I+)+(I-)]
 (Parsons, Flack and Wagner, Acta Cryst. B69 (2013) 249-259).
;
_refine_ls_abs_structure_Flack -0.15(8)
_refine_ls_extinction_method none
_refine_ls_goodness_of_fit_ref 1.035
_refine_ls_hydrogen_treatment mixed
_refine_ls_matrix_type full
_refine_ls_number_parameters 452
_refine_ls_number_reflns 7155
_refine_ls_number_restraints 3
_refine_ls_restrained_S_all 1.035
_refine_ls_R_factor_all 0.0390
_refine_ls_R_factor_gt 0.0353
_refine_ls_shift/su_max 0.035
_refine_ls_shift/su_mean 0.001
_refine_ls_structure_factor_coef Fsqd
_refine_ls_weighting_details 'w=1/[\s^2^(Fo^2^)+(0.0472P)^2^+0.1406P] where P=(Fo^2^+2Fc^2^)/3'
_refine_ls_weighting_scheme calc
_refine_ls_wR_factor_gt 0.0866
_refine_ls_wR_factor_ref 0.0888
_reflns_Friedel_coverage 0.839
_reflns_Friedel_fraction_full 0.977
_reflns_Friedel_fraction_max 0.924
_reflns_number_gt 6629
_reflns_number_total 7155
_reflns_threshold_expression 'I > 2\s(I)'
_cod_data_source_file np0c00245_si_002.cif
_cod_data_source_block 1
_cod_depositor_comments 'Adding full bibliography for 1558856.cif.'
_cod_original_sg_symbol_H-M 'P 21'
_cod_database_code 1558856
_shelx_shelxl_version_number 2018/3
_shelx_space_group_comment
;
The symmetry employed for this shelxl refinement is uniquely defined
by the following loop, which should always be used as a source of
symmetry information in preference to the above space-group names.
They are only intended as comments.
;
_shelx_estimated_absorpt_t_min 0.910
_shelx_estimated_absorpt_t_max 0.987

loop_
_space_group_symop_operation_xyz
'x, y, z'
'-x, y+1/2, -z'

loop_
_atom_site_label
_atom_site_type_symbol
_atom_site_fract_x
_atom_site_fract_y
_atom_site_fract_z
_atom_site_U_iso_or_equiv
_atom_site_adp_type
_atom_site_occupancy
_atom_site_site_symmetry_order
_atom_site_calc_flag
_atom_site_refinement_flags_posn
_atom_site_refinement_flags_adp
_atom_site_refinement_flags_occupancy
_atom_site_disorder_assembly
_atom_site_disorder_group
O1 O 0.20148(12) 0.62698(17) 0.30586(10) 0.0278(3) Uani 1 1 d . . . . .
O5 O 0.29768(13) 0.28103(17) 0.53582(11) 0.0311(3) Uani 1 1 d . . . . .
O7 O -0.08254(14) 0.4219(2) 0.37334(12) 0.0375(4) Uani 1 1 d . . . . .
O1P O 0.68174(12) 0.71446(17) 0.75673(10) 0.0262(3) Uani 1 1 d . . . . .
O4P O 0.79965(13) 0.46876(19) 0.60206(11) 0.0316(3) Uani 1 1 d . . . . .
O5P O 0.59918(12) 0.42142(16) 0.49580(11) 0.0262(3) Uani 1 1 d D . . . .
O7P O 0.31454(12) 0.65558(17) 0.56162(11) 0.0274(3) Uani 1 1 d D . . . .
C2 C 0.31720(17) 0.6589(2) 0.32871(15) 0.0249(4) Uani 1 1 d . . . . .
H2 H 0.342123 0.722909 0.381913 0.030 Uiso 1 1 calc R U . . .
C3 C 0.38487(18) 0.5268(2) 0.35271(15) 0.0250(4) Uani 1 1 d . . . . .
H3A H 0.463231 0.548279 0.363486 0.030 Uiso 1 1 calc R U . . .
H3B H 0.357549 0.460489 0.301747 0.030 Uiso 1 1 calc R U . . .
C4 C 0.37678(17) 0.4600(2) 0.43785(14) 0.0243(4) Uani 1 1 d . . . . .
H4 H 0.403530 0.361971 0.440078 0.029 Uiso 1 1 calc R U . . .
C4A C 0.25503(18) 0.4520(2) 0.42401(14) 0.0244(4) Uani 1 1 d . . . . .
C5 C 0.21647(19) 0.3569(2) 0.47322(15) 0.0264(4) Uani 1 1 d . . . . .
C6 C 0.1047(2) 0.3441(2) 0.45827(16) 0.0289(5) Uani 1 1 d . . . . .
H6 H 0.080429 0.280504 0.492687 0.035 Uiso 1 1 calc R U . . .
C7 C 0.02853(18) 0.4262(2) 0.39167(15) 0.0282(5) Uani 1 1 d . . . . .
C8 C 0.06123(18) 0.5193(2) 0.33900(15) 0.0275(4) Uani 1 1 d . . . . .
C8A C 0.17490(18) 0.5317(2) 0.35785(14) 0.0248(4) Uani 1 1 d . . . . .
C9 C 0.2632(2) 0.1751(3) 0.58277(18) 0.0367(5) Uani 1 1 d . . . . .
H9A H 0.328510 0.128265 0.625546 0.055 Uiso 1 1 calc R U . . .
H9B H 0.220575 0.217308 0.615595 0.055 Uiso 1 1 calc R U . . .
H9C H 0.216976 0.107111 0.539336 0.055 Uiso 1 1 calc R U . . .
C10 C -0.1220(2) 0.3299(3) 0.4246(2) 0.0420(6) Uani 1 1 d . . . . .
H10A H -0.202722 0.337613 0.404344 0.063 Uiso 1 1 calc R U . . .
H10B H -0.101863 0.234122 0.416118 0.063 Uiso 1 1 calc R U . . .
H10C H -0.088593 0.354644 0.488618 0.063 Uiso 1 1 calc R U . . .
C1M C 0.32783(19) 0.7328(2) 0.24868(15) 0.0280(4) Uani 1 1 d . . . . .
C2M C 0.2472(2) 0.7257(3) 0.16314(17) 0.0381(5) Uani 1 1 d . . . . .
H2M H 0.180958 0.675108 0.153328 0.046 Uiso 1 1 calc R U . . .
C3M C 0.2629(3) 0.7924(3) 0.09116(19) 0.0472(7) Uani 1 1 d . . . . .
H3M H 0.207047 0.787459 0.032521 0.057 Uiso 1 1 calc R U . . .
C4M C 0.3589(3) 0.8657(3) 0.1045(2) 0.0462(7) Uani 1 1 d . . . . .
H4M H 0.369219 0.910723 0.055129 0.055 Uiso 1 1 calc R U . . .
C5M C 0.4398(2) 0.8733(3) 0.1896(2) 0.0410(6) Uani 1 1 d . . . . .
H5M H 0.505929 0.923948 0.198992 0.049 Uiso 1 1 calc R U . . .
C6M C 0.4249(2) 0.8071(2) 0.26170(17) 0.0321(5) Uani 1 1 d . . . . .
H6M H 0.481106 0.812281 0.320190 0.039 Uiso 1 1 calc R U . . .
C1N C -0.02128(19) 0.6049(3) 0.26527(16) 0.0323(5) Uani 1 1 d . . . . .
H1NA H 0.001782 0.608033 0.212675 0.039 Uiso 1 1 calc R U . . .
H1NB H -0.094605 0.559080 0.245831 0.039 Uiso 1 1 calc R U . . .
C2N C -0.03168(19) 0.7516(3) 0.29482(16) 0.0322(5) Uani 1 1 d . . . . .
H2N H 0.034389 0.793576 0.334820 0.039 Uiso 1 1 calc R U . . .
C3N C -0.1230(2) 0.8288(3) 0.27118(18) 0.0383(6) Uani 1 1 d . . . . .
C4N C -0.2356(2) 0.7819(4) 0.2077(2) 0.0505(7) Uani 1 1 d . . . . .
H4NA H -0.253931 0.829191 0.149534 0.076 Uiso 1 1 calc R U . . .
H4NB H -0.291147 0.804900 0.233508 0.076 Uiso 1 1 calc R U . . .
H4NC H -0.234749 0.681046 0.198770 0.076 Uiso 1 1 calc R U . . .
C5N C -0.1179(3) 0.9747(3) 0.3068(2) 0.0515(7) Uani 1 1 d . . . . .
H5N1 H -0.167048 0.982633 0.340575 0.077 Uiso 1 1 calc R U . . .
H5N2 H -0.141427 1.040416 0.256208 0.077 Uiso 1 1 calc R U . . .
H5N3 H -0.041758 0.996040 0.346669 0.077 Uiso 1 1 calc R U . . .
C2P C 0.78811(17) 0.6453(2) 0.79790(15) 0.0273(4) Uani 1 1 d . . . . .
H2P H 0.775671 0.552518 0.820972 0.033 Uiso 1 1 calc R U . . .
C3P C 0.84062(18) 0.6224(3) 0.72817(15) 0.0297(5) Uani 1 1 d . . . . .
H3PA H 0.858853 0.713458 0.708101 0.036 Uiso 1 1 calc R U . . .
H3PB H 0.910264 0.569203 0.755662 0.036 Uiso 1 1 calc R U . . .
C4P C 0.76296(18) 0.5441(2) 0.64832(15) 0.0270(5) Uani 1 1 d . . . . .
C4AP C 0.64619(18) 0.5651(2) 0.62684(15) 0.0234(4) Uani 1 1 d . . . . .
C5P C 0.56631(17) 0.5060(2) 0.54892(14) 0.0227(4) Uani 1 1 d . . . . .
C6P C 0.45322(17) 0.5312(2) 0.52358(15) 0.0225(4) Uani 1 1 d . . . . .
C7P C 0.42250(17) 0.6208(2) 0.58002(14) 0.0228(4) Uani 1 1 d . . . . .
C8P C 0.49750(17) 0.6827(2) 0.65822(14) 0.0232(4) Uani 1 1 d . . . . .
C8AP C 0.60840(17) 0.6525(2) 0.68122(14) 0.0234(4) Uani 1 1 d . . . . .
C1Q C 0.85315(18) 0.7351(2) 0.87730(15) 0.0298(5) Uani 1 1 d . . . . .
C2Q C 0.8433(2) 0.7126(3) 0.95982(18) 0.0394(6) Uani 1 1 d . . . . .
H2Q H 0.798264 0.638533 0.966097 0.047 Uiso 1 1 calc R U . . .
C3Q C 0.8986(3) 0.7971(3) 1.03364(19) 0.0485(7) Uani 1 1 d . . . . .
H3Q H 0.892114 0.779591 1.090106 0.058 Uiso 1 1 calc R U . . .
C4Q C 0.9626(2) 0.9057(3) 1.02487(19) 0.0478(7) Uani 1 1 d . . . . .
H4Q H 0.999708 0.964320 1.074902 0.057 Uiso 1 1 calc R U . . .
C5Q C 0.9725(3) 0.9289(4) 0.9433(2) 0.0621(10) Uani 1 1 d . . . . .
H5Q H 1.016603 1.003993 0.937015 0.075 Uiso 1 1 calc R U . . .
C6Q C 0.9186(3) 0.8438(4) 0.87004(19) 0.0539(8) Uani 1 1 d . . . . .
H6Q H 0.926820 0.860583 0.814155 0.065 Uiso 1 1 calc R U . . .
H5P H 0.671(2) 0.419(5) 0.518(3) 0.081 Uiso 1 1 d D U . . .
H7P H 0.272(3) 0.607(4) 0.518(2) 0.081 Uiso 1 1 d D U . . .
C1R C 0.45818(18) 0.7812(2) 0.71448(15) 0.0261(4) Uani 1 1 d . . . . .
H1RA H 0.521548 0.838422 0.752516 0.031 Uiso 1 1 calc R U . . .
H1RB H 0.402029 0.844808 0.673608 0.031 Uiso 1 1 calc R U . . .
C2R C 0.4091(2) 0.7082(3) 0.77412(17) 0.0337(5) Uani 1 1 d . . . . .
H2R H 0.346025 0.651778 0.744618 0.040 Uiso 1 1 calc R U . . .
C3R C 0.4439(3) 0.7136(3) 0.8633(2) 0.0493(7) Uani 1 1 d . . . . .
C4R C 0.3860(4) 0.6342(5) 0.9138(3) 0.0777(13) Uani 1 1 d . . . . .
H4RA H 0.319144 0.590644 0.870869 0.117 Uiso 1 1 calc R U . . .
H4RB H 0.365515 0.698003 0.953016 0.117 Uiso 1 1 calc R U . . .
H4RC H 0.435548 0.562106 0.950640 0.117 Uiso 1 1 calc R U . . .
C5R C 0.5429(4) 0.7941(7) 0.9219(3) 0.1008(19) Uani 1 1 d . . . . .
H5RA H 0.588141 0.819858 0.887001 0.151 Uiso 1 1 calc R U . . .
H5RB H 0.586820 0.736599 0.973492 0.151 Uiso 1 1 calc R U . . .
H5RC H 0.518508 0.878471 0.943755 0.151 Uiso 1 1 calc R U . . .

loop_
_atom_site_aniso_label
_atom_site_aniso_U_11
_atom_site_aniso_U_22
_atom_site_aniso_U_33
_atom_site_aniso_U_23
_atom_site_aniso_U_13
_atom_site_aniso_U_12
O1 0.0202(7) 0.0332(8) 0.0324(8) 0.0050(6) 0.0125(6) 0.0011(6)
O5 0.0293(8) 0.0303(8) 0.0370(8) 0.0066(7) 0.0159(7) 0.0010(6)
O7 0.0215(8) 0.0472(10) 0.0472(10) 0.0007(8) 0.0167(7) -0.0065(7)
O1P 0.0190(7) 0.0308(8) 0.0273(7) 0.0007(6) 0.0065(6) 0.0023(6)
O4P 0.0227(7) 0.0377(9) 0.0382(9) 0.0001(7) 0.0155(6) 0.0059(7)
O5P 0.0214(7) 0.0279(8) 0.0322(8) -0.0023(6) 0.0134(6) 0.0040(6)
O7P 0.0183(7) 0.0309(8) 0.0353(8) -0.0047(7) 0.0126(6) 0.0020(6)
C2 0.0207(10) 0.0268(10) 0.0306(10) -0.0031(9) 0.0135(8) -0.0023(8)
C3 0.0213(10) 0.0278(11) 0.0286(10) -0.0004(8) 0.0124(8) 0.0003(8)
C4 0.0206(10) 0.0245(10) 0.0306(10) -0.0009(8) 0.0127(8) 0.0003(8)
C4A 0.0214(10) 0.0253(11) 0.0283(10) -0.0029(8) 0.0113(8) -0.0024(8)
C5 0.0272(11) 0.0264(11) 0.0286(10) -0.0031(8) 0.0138(9) -0.0004(8)
C6 0.0287(11) 0.0293(11) 0.0332(11) -0.0029(9) 0.0167(9) -0.0047(9)
C7 0.0197(10) 0.0342(11) 0.0345(11) -0.0063(9) 0.0142(9) -0.0056(9)
C8 0.0203(10) 0.0335(11) 0.0308(10) -0.0039(9) 0.0118(8) -0.0022(8)
C8A 0.0220(10) 0.0285(11) 0.0276(10) -0.0029(8) 0.0135(8) -0.0026(8)
C9 0.0427(14) 0.0346(13) 0.0417(13) 0.0092(10) 0.0257(11) 0.0050(10)
C10 0.0308(13) 0.0390(14) 0.0659(17) -0.0004(12) 0.0294(12) -0.0080(11)
C1M 0.0303(11) 0.0253(10) 0.0347(11) -0.0020(9) 0.0196(9) 0.0012(9)
C2M 0.0371(13) 0.0438(14) 0.0370(13) 0.0017(11) 0.0182(11) -0.0004(11)
C3M 0.0527(17) 0.0573(17) 0.0359(13) 0.0085(13) 0.0213(12) 0.0068(14)
C4M 0.0641(19) 0.0405(14) 0.0505(16) 0.0109(12) 0.0407(15) 0.0089(13)
C5M 0.0498(16) 0.0310(12) 0.0590(17) -0.0014(11) 0.0398(14) -0.0022(11)
C6M 0.0347(12) 0.0286(11) 0.0417(13) -0.0032(9) 0.0241(11) -0.0027(9)
C1N 0.0216(10) 0.0433(14) 0.0311(11) -0.0009(10) 0.0089(9) 0.0011(9)
C2N 0.0258(11) 0.0419(14) 0.0311(11) 0.0035(9) 0.0131(9) 0.0007(9)
C3N 0.0331(13) 0.0461(14) 0.0398(13) 0.0109(11) 0.0184(10) 0.0068(11)
C4N 0.0272(12) 0.067(2) 0.0549(17) 0.0171(15) 0.0120(12) 0.0117(12)
C5N 0.0478(16) 0.0463(16) 0.0647(19) 0.0102(14) 0.0260(14) 0.0147(14)
C2P 0.0212(10) 0.0295(11) 0.0300(11) 0.0071(9) 0.0078(8) 0.0033(8)
C3P 0.0185(10) 0.0364(12) 0.0336(11) 0.0044(9) 0.0090(9) 0.0027(9)
C4P 0.0227(11) 0.0288(11) 0.0312(11) 0.0081(9) 0.0119(9) 0.0047(8)
C4AP 0.0208(10) 0.0242(10) 0.0282(10) 0.0047(8) 0.0126(8) 0.0027(8)
C5P 0.0217(10) 0.0224(10) 0.0278(10) 0.0033(8) 0.0137(8) 0.0030(8)
C6P 0.0201(10) 0.0212(10) 0.0283(10) 0.0020(8) 0.0115(8) 0.0005(8)
C7P 0.0172(9) 0.0239(10) 0.0303(10) 0.0024(8) 0.0123(8) 0.0011(8)
C8P 0.0214(10) 0.0236(10) 0.0271(10) 0.0009(8) 0.0119(8) 0.0004(8)
C8AP 0.0218(10) 0.0242(10) 0.0255(10) 0.0027(8) 0.0102(8) -0.0016(8)
C1Q 0.0226(10) 0.0323(11) 0.0295(11) 0.0056(9) 0.0039(8) 0.0033(9)
C2Q 0.0409(13) 0.0420(14) 0.0381(12) -0.0013(11) 0.0177(11) -0.0044(11)
C3Q 0.0543(17) 0.0581(18) 0.0349(13) -0.0036(13) 0.0187(12) 0.0004(14)
C4Q 0.0468(16) 0.0501(17) 0.0350(13) -0.0044(12) 0.0017(12) -0.0053(13)
C5Q 0.069(2) 0.064(2) 0.0414(16) 0.0006(14) 0.0065(15) -0.0320(18)
C6Q 0.0611(19) 0.0625(19) 0.0324(13) 0.0024(13) 0.0107(13) -0.0273(16)
C1R 0.0215(10) 0.0274(10) 0.0313(11) -0.0031(9) 0.0120(8) 0.0006(8)
C2R 0.0366(12) 0.0301(11) 0.0421(13) -0.0062(10) 0.0237(10) -0.0029(9)
C3R 0.0655(19) 0.0485(16) 0.0461(15) -0.0068(13) 0.0350(14) -0.0049(14)
C4R 0.124(4) 0.074(3) 0.060(2) -0.0125(18) 0.063(2) -0.026(2)
C5R 0.089(3) 0.168(5) 0.049(2) -0.028(3) 0.029(2) -0.053(3)

loop_
_atom_type_symbol
_atom_type_description
_atom_type_scat_dispersion_real
_atom_type_scat_dispersion_imag
_atom_type_scat_source
C C 0.0181 0.0091 'International Tables Vol C Tables 4.2.6.8 and 6.1.1.4'
H H 0.0000 0.0000 'International Tables Vol C Tables 4.2.6.8 and 6.1.1.4'
O O 0.0492 0.0322 'International Tables Vol C Tables 4.2.6.8 and 6.1.1.4'

loop_
_geom_angle_atom_site_label_1
_geom_angle_atom_site_label_2
_geom_angle_atom_site_label_3
_geom_angle
_geom_angle_site_symmetry_1
_geom_angle_site_symmetry_3
_geom_angle_publ_flag
C8A O1 C2 117.64(17) . . ?
C5 O5 C9 117.13(18) . . ?
C7 O7 C10 118.3(2) . . ?
C8AP O1P C2P 115.86(17) . . ?
C5P O5P H5P 108(3) . . ?
C7P O7P H7P 111(3) . . ?
O1 C2 C1M 107.37(18) . . ?
O1 C2 C3 109.87(17) . . ?
C1M C2 C3 112.50(17) . . ?
O1 C2 H2 109.0 . . ?
C1M C2 H2 109.0 . . ?
C3 C2 H2 109.0 . . ?
C2 C3 C4 110.54(17) . . ?
C2 C3 H3A 109.5 . . ?
C4 C3 H3A 109.5 . . ?
C2 C3 H3B 109.5 . . ?
C4 C3 H3B 109.5 . . ?
H3A C3 H3B 108.1 . . ?
C4A C4 C6P 116.91(18) . . ?
C4A C4 C3 107.45(18) . . ?
C6P C4 C3 111.69(18) . . ?
C4A C4 H4 106.7 . . ?
C6P C4 H4 106.7 . . ?
C3 C4 H4 106.7 . . ?
C8A C4A C5 116.98(19) . . ?
C8A C4A C4 121.75(19) . . ?
C5 C4A C4 121.14(19) . . ?
O5 C5 C6 123.7(2) . . ?
O5 C5 C4A 114.52(19) . . ?
C6 C5 C4A 121.7(2) . . ?
C5 C6 C7 118.9(2) . . ?
C5 C6 H6 120.6 . . ?
C7 C6 H6 120.6 . . ?
O7 C7 C8 115.1(2) . . ?
O7 C7 C6 122.8(2) . . ?
C8 C7 C6 122.1(2) . . ?
C7 C8 C8A 117.2(2) . . ?
C7 C8 C1N 122.1(2) . . ?
C8A C8 C1N 120.7(2) . . ?
O1 C8A C8 114.27(19) . . ?
O1 C8A C4A 122.62(19) . . ?
C8 C8A C4A 123.1(2) . . ?
O5 C9 H9A 109.5 . . ?
O5 C9 H9B 109.5 . . ?
H9A C9 H9B 109.5 . . ?
O5 C9 H9C 109.5 . . ?
H9A C9 H9C 109.5 . . ?
H9B C9 H9C 109.5 . . ?
O7 C10 H10A 109.5 . . ?
O7 C10 H10B 109.5 . . ?
H10A C10 H10B 109.5 . . ?
O7 C10 H10C 109.5 . . ?
H10A C10 H10C 109.5 . . ?
H10B C10 H10C 109.5 . . ?
C2M C1M C6M 119.1(2) . . ?
C2M C1M C2 122.6(2) . . ?
C6M C1M C2 118.3(2) . . ?
C1M C2M C3M 120.1(3) . . ?
C1M C2M H2M 119.9 . . ?
C3M C2M H2M 119.9 . . ?
C4M C3M C2M 120.5(3) . . ?
C4M C3M H3M 119.8 . . ?
C2M C3M H3M 119.8 . . ?
C3M C4M C5M 119.8(2) . . ?
C3M C4M H4M 120.1 . . ?
C5M C4M H4M 120.1 . . ?
C4M C5M C6M 120.1(3) . . ?
C4M C5M H5M 119.9 . . ?
C6M C5M H5M 119.9 . . ?
C5M C6M C1M 120.4(2) . . ?
C5M C6M H6M 119.8 . . ?
C1M C6M H6M 119.8 . . ?
C2N C1N C8 112.7(2) . . ?
C2N C1N H1NA 109.1 . . ?
C8 C1N H1NA 109.1 . . ?
C2N C1N H1NB 109.1 . . ?
C8 C1N H1NB 109.1 . . ?
H1NA C1N H1NB 107.8 . . ?
C3N C2N C1N 127.3(2) . . ?
C3N C2N H2N 116.3 . . ?
C1N C2N H2N 116.3 . . ?
C2N C3N C5N 120.2(3) . . ?
C2N C3N C4N 124.5(3) . . ?
C5N C3N C4N 115.4(2) . . ?
C3N C4N H4NA 109.5 . . ?
C3N C4N H4NB 109.5 . . ?
H4NA C4N H4NB 109.5 . . ?
C3N C4N H4NC 109.5 . . ?
H4NA C4N H4NC 109.5 . . ?
H4NB C4N H4NC 109.5 . . ?
C3N C5N H5N1 109.5 . . ?
C3N C5N H5N2 109.5 . . ?
H5N1 C5N H5N2 109.5 . . ?
C3N C5N H5N3 109.5 . . ?
H5N1 C5N H5N3 109.5 . . ?
H5N2 C5N H5N3 109.5 . . ?
O1P C2P C1Q 105.20(18) . . ?
O1P C2P C3P 110.16(17) . . ?
C1Q C2P C3P 115.68(19) . . ?
O1P C2P H2P 108.5 . . ?
C1Q C2P H2P 108.5 . . ?
C3P C2P H2P 108.5 . . ?
C4P C3P C2P 110.48(18) . . ?
C4P C3P H3PA 109.6 . . ?
C2P C3P H3PA 109.6 . . ?
C4P C3P H3PB 109.6 . . ?
C2P C3P H3PB 109.6 . . ?
H3PA C3P H3PB 108.1 . . ?
O4P C4P C4AP 122.7(2) . . ?
O4P C4P C3P 120.55(19) . . ?
C4AP C4P C3P 116.7(2) . . ?
C5P C4AP C8AP 117.93(19) . . ?
C5P C4AP C4P 121.36(19) . . ?
C8AP C4AP C4P 120.6(2) . . ?
O5P C5P C6P 117.78(19) . . ?
O5P C5P C4AP 119.59(18) . . ?
C6P C5P C4AP 122.63(19) . . ?
C5P C6P C7P 116.05(19) . . ?
C5P C6P C4 116.77(18) . . ?
C7P C6P C4 127.18(19) . . ?
O7P C7P C8P 114.20(18) . . ?
O7P C7P C6P 121.66(19) . . ?
C8P C7P C6P 124.15(19) . . ?
C8AP C8P C7P 117.54(19) . . ?
C8AP C8P C1R 121.39(19) . . ?
C7P C8P C1R 121.06(18) . . ?
O1P C8AP C8P 117.56(19) . . ?
O1P C8AP C4AP 120.70(18) . . ?
C8P C8AP C4AP 121.7(2) . . ?
C6Q C1Q C2Q 118.3(2) . . ?
C6Q C1Q C2P 122.3(2) . . ?
C2Q C1Q C2P 119.3(2) . . ?
C1Q C2Q C3Q 120.8(3) . . ?
C1Q C2Q H2Q 119.6 . . ?
C3Q C2Q H2Q 119.6 . . ?
C4Q C3Q C2Q 120.0(3) . . ?
C4Q C3Q H3Q 120.0 . . ?
C2Q C3Q H3Q 120.0 . . ?
C5Q C4Q C3Q 119.5(3) . . ?
C5Q C4Q H4Q 120.3 . . ?
C3Q C4Q H4Q 120.3 . . ?
C4Q C5Q C6Q 120.6(3) . . ?
C4Q C5Q H5Q 119.7 . . ?
C6Q C5Q H5Q 119.7 . . ?
C1Q C6Q C5Q 120.8(3) . . ?
C1Q C6Q H6Q 119.6 . . ?
C5Q C6Q H6Q 119.6 . . ?
C2R C1R C8P 113.47(19) . . ?
C2R C1R H1RA 108.9 . . ?
C8P C1R H1RA 108.9 . . ?
C2R C1R H1RB 108.9 . . ?
C8P C1R H1RB 108.9 . . ?
H1RA C1R H1RB 107.7 . . ?
C3R C2R C1R 127.3(2) . . ?
C3R C2R H2R 116.4 . . ?
C1R C2R H2R 116.4 . . ?
C2R C3R C5R 124.4(3) . . ?
C2R C3R C4R 121.2(3) . . ?
C5R C3R C4R 114.4(3) . . ?
C3R C4R H4RA 109.5 . . ?
C3R C4R H4RB 109.5 . . ?
H4RA C4R H4RB 109.5 . . ?
C3R C4R H4RC 109.5 . . ?
H4RA C4R H4RC 109.5 . . ?
H4RB C4R H4RC 109.5 . . ?
C3R C5R H5RA 109.5 . . ?
C3R C5R H5RB 109.5 . . ?
H5RA C5R H5RB 109.5 . . ?
C3R C5R H5RC 109.5 . . ?
H5RA C5R H5RC 109.5 . . ?
H5RB C5R H5RC 109.5 . . ?

loop_
_geom_bond_atom_site_label_1
_geom_bond_atom_site_label_2
_geom_bond_distance
_geom_bond_site_symmetry_2
_geom_bond_publ_flag
O1 C8A 1.363(3) . ?
O1 C2 1.444(2) . ?
O5 C5 1.365(3) . ?
O5 C9 1.430(3) . ?
O7 C7 1.364(3) . ?
O7 C10 1.422(3) . ?
O1P C8AP 1.366(3) . ?
O1P C2P 1.454(3) . ?
O4P C4P 1.247(3) . ?
O5P C5P 1.352(3) . ?
O5P H5P 0.87(2) . ?
O7P C7P 1.365(2) . ?
O7P H7P 0.85(2) . ?
C2 C1M 1.511(3) . ?
C2 C3 1.511(3) . ?
C2 H2 1.0000 . ?
C3 C4 1.541(3) . ?
C3 H3A 0.9900 . ?
C3 H3B 0.9900 . ?
C4 C4A 1.517(3) . ?
C4 C6P 1.524(3) . ?
C4 H4 1.0000 . ?
C4A C8A 1.404(3) . ?
C4A C5 1.412(3) . ?
C5 C6 1.387(3) . ?
C6 C7 1.399(3) . ?
C6 H6 0.9500 . ?
C7 C8 1.397(3) . ?
C8 C8A 1.400(3) . ?
C8 C1N 1.509(3) . ?
C9 H9A 0.9800 . ?
C9 H9B 0.9800 . ?
C9 H9C 0.9800 . ?
C10 H10A 0.9800 . ?
C10 H10B 0.9800 . ?
C10 H10C 0.9800 . ?
C1M C2M 1.381(4) . ?
C1M C6M 1.397(3) . ?
C2M C3M 1.395(4) . ?
C2M H2M 0.9500 . ?
C3M C4M 1.379(5) . ?
C3M H3M 0.9500 . ?
C4M C5M 1.379(5) . ?
C4M H4M 0.9500 . ?
C5M C6M 1.389(3) . ?
C5M H5M 0.9500 . ?
C6M H6M 0.9500 . ?
C1N C2N 1.508(4) . ?
C1N H1NA 0.9900 . ?
C1N H1NB 0.9900 . ?
C2N C3N 1.330(4) . ?
C2N H2N 0.9500 . ?
C3N C5N 1.504(5) . ?
C3N C4N 1.509(4) . ?
C4N H4NA 0.9800 . ?
C4N H4NB 0.9800 . ?
C4N H4NC 0.9800 . ?
C5N H5N1 0.9800 . ?
C5N H5N2 0.9800 . ?
C5N H5N3 0.9800 . ?
C2P C1Q 1.507(3) . ?
C2P C3P 1.520(3) . ?
C2P H2P 1.0000 . ?
C3P C4P 1.503(3) . ?
C3P H3PA 0.9900 . ?
C3P H3PB 0.9900 . ?
C4P C4AP 1.441(3) . ?
C4AP C5P 1.411(3) . ?
C4AP C8AP 1.419(3) . ?
C5P C6P 1.394(3) . ?
C6P C7P 1.406(3) . ?
C7P C8P 1.400(3) . ?
C8P C8AP 1.381(3) . ?
C8P C1R 1.517(3) . ?
C1Q C6Q 1.379(4) . ?
C1Q C2Q 1.386(4) . ?
C2Q C3Q 1.392(4) . ?
C2Q H2Q 0.9500 . ?
C3Q C4Q 1.374(5) . ?
C3Q H3Q 0.9500 . ?
C4Q C5Q 1.372(5) . ?
C4Q H4Q 0.9500 . ?
C5Q C6Q 1.386(4) . ?
C5Q H5Q 0.9500 . ?
C6Q H6Q 0.9500 . ?
C1R C2R 1.501(3) . ?
C1R H1RA 0.9900 . ?
C1R H1RB 0.9900 . ?
C2R C3R 1.325(4) . ?
C2R H2R 0.9500 . ?
C3R C5R 1.497(5) . ?
C3R C4R 1.498(4) . ?
C4R H4RA 0.9800 . ?
C4R H4RB 0.9800 . ?
C4R H4RC 0.9800 . ?
C5R H5RA 0.9800 . ?
C5R H5RB 0.9800 . ?
C5R H5RC 0.9800 . ?

loop_
_geom_hbond_atom_site_label_D
_geom_hbond_atom_site_label_H
_geom_hbond_atom_site_label_A
_geom_hbond_distance_DH
_geom_hbond_distance_HA
_geom_hbond_distance_DA
_geom_hbond_angle_DHA
_geom_hbond_site_symmetry_A
_geom_hbond_publ_flag
O5P H5P O4P 0.87(2) 1.78(3) 2.570(2) 150(4) . yes

loop_
_geom_torsion_atom_site_label_1
_geom_torsion_atom_site_label_2
_geom_torsion_atom_site_label_3
_geom_torsion_atom_site_label_4
_geom_torsion
_geom_torsion_site_symmetry_1
_geom_torsion_site_symmetry_2
_geom_torsion_site_symmetry_3
_geom_torsion_site_symmetry_4
_geom_torsion_publ_flag
C8A O1 C2 C1M 164.37(18) . . . . ?
C8A O1 C2 C3 41.7(2) . . . . ?
O1 C2 C3 C4 -63.8(2) . . . . ?
C1M C2 C3 C4 176.68(18) . . . . ?
C2 C3 C4 C4A 49.7(2) . . . . ?
C2 C3 C4 C6P -79.8(2) . . . . ?
C6P C4 C4A C8A 109.1(2) . . . . ?
C3 C4 C4A C8A -17.3(3) . . . . ?
C6P C4 C4A C5 -75.2(3) . . . . ?
C3 C4 C4A C5 158.33(19) . . . . ?
C9 O5 C5 C6 5.2(3) . . . . ?
C9 O5 C5 C4A -175.12(19) . . . . ?
C8A C4A C5 O5 179.22(18) . . . . ?
C4 C4A C5 O5 3.4(3) . . . . ?
C8A C4A C5 C6 -1.1(3) . . . . ?
C4 C4A C5 C6 -177.0(2) . . . . ?
O5 C5 C6 C7 -179.4(2) . . . . ?
C4A C5 C6 C7 1.0(3) . . . . ?
C10 O7 C7 C8 -179.7(2) . . . . ?
C10 O7 C7 C6 0.2(3) . . . . ?
C5 C6 C7 O7 -179.0(2) . . . . ?
C5 C6 C7 C8 0.9(3) . . . . ?
O7 C7 C8 C8A 177.4(2) . . . . ?
C6 C7 C8 C8A -2.5(3) . . . . ?
O7 C7 C8 C1N -1.9(3) . . . . ?
C6 C7 C8 C1N 178.1(2) . . . . ?
C2 O1 C8A C8 172.21(18) . . . . ?
C2 O1 C8A C4A -8.4(3) . . . . ?
C7 C8 C8A O1 -178.23(19) . . . . ?
C1N C8 C8A O1 1.2(3) . . . . ?
C7 C8 C8A C4A 2.3(3) . . . . ?
C1N C8 C8A C4A -178.3(2) . . . . ?
C5 C4A C8A O1 -179.99(19) . . . . ?
C4 C4A C8A O1 -4.2(3) . . . . ?
C5 C4A C8A C8 -0.6(3) . . . . ?
C4 C4A C8A C8 175.2(2) . . . . ?
O1 C2 C1M C2M -19.1(3) . . . . ?
C3 C2 C1M C2M 101.9(3) . . . . ?
O1 C2 C1M C6M 163.19(19) . . . . ?
C3 C2 C1M C6M -75.8(3) . . . . ?
C6M C1M C2M C3M -0.3(4) . . . . ?
C2 C1M C2M C3M -178.0(2) . . . . ?
C1M C2M C3M C4M 0.3(5) . . . . ?
C2M C3M C4M C5M -0.2(5) . . . . ?
C3M C4M C5M C6M 0.2(4) . . . . ?
C4M C5M C6M C1M -0.3(4) . . . . ?
C2M C1M C6M C5M 0.3(4) . . . . ?
C2 C1M C6M C5M 178.1(2) . . . . ?
C7 C8 C1N C2N 99.1(3) . . . . ?
C8A C8 C1N C2N -80.3(3) . . . . ?
C8 C1N C2N C3N -144.0(2) . . . . ?
C1N C2N C3N C5N -179.4(2) . . . . ?
C1N C2N C3N C4N -0.7(4) . . . . ?
C8AP O1P C2P C1Q 178.81(17) . . . . ?
C8AP O1P C2P C3P 53.5(2) . . . . ?
O1P C2P C3P C4P -55.1(2) . . . . ?
C1Q C2P C3P C4P -174.20(18) . . . . ?
C2P C3P C4P O4P -151.9(2) . . . . ?
C2P C3P C4P C4AP 30.4(3) . . . . ?
O4P C4P C4AP C5P -3.1(3) . . . . ?
C3P C4P C4AP C5P 174.58(19) . . . . ?
O4P C4P C4AP C8AP -179.6(2) . . . . ?
C3P C4P C4AP C8AP -2.0(3) . . . . ?
C8AP C4AP C5P O5P -179.55(19) . . . . ?
C4P C4AP C5P O5P 3.8(3) . . . . ?
C8AP C4AP C5P C6P 0.5(3) . . . . ?
C4P C4AP C5P C6P -176.1(2) . . . . ?
O5P C5P C6P C7P -179.32(18) . . . . ?
C4AP C5P C6P C7P 0.6(3) . . . . ?
O5P C5P C6P C4 0.2(3) . . . . ?
C4AP C5P C6P C4 -179.90(19) . . . . ?
C4A C4 C6P C5P 162.95(18) . . . . ?
C3 C4 C6P C5P -72.7(2) . . . . ?
C4A C4 C6P C7P -17.6(3) . . . . ?
C3 C4 C6P C7P 106.7(2) . . . . ?
C5P C6P C7P O7P 178.84(19) . . . . ?
C4 C6P C7P O7P -0.6(3) . . . . ?
C5P C6P C7P C8P -0.7(3) . . . . ?
C4 C6P C7P C8P 179.9(2) . . . . ?
O7P C7P C8P C8AP -179.96(18) . . . . ?
C6P C7P C8P C8AP -0.4(3) . . . . ?
O7P C7P C8P C1R -1.0(3) . . . . ?
C6P C7P C8P C1R 178.5(2) . . . . ?
C2P O1P C8AP C8P 158.00(19) . . . . ?
C2P O1P C8AP C4AP -24.6(3) . . . . ?
C7P C8P C8AP O1P 179.00(18) . . . . ?
C1R C8P C8AP O1P 0.1(3) . . . . ?
C7P C8P C8AP C4AP 1.7(3) . . . . ?
C1R C8P C8AP C4AP -177.28(19) . . . . ?
C5P C4AP C8AP O1P -178.99(18) . . . . ?
C4P C4AP C8AP O1P -2.3(3) . . . . ?
C5P C4AP C8AP C8P -1.7(3) . . . . ?
C4P C4AP C8AP C8P 175.0(2) . . . . ?
O1P C2P C1Q C6Q -89.2(3) . . . . ?
C3P C2P C1Q C6Q 32.6(3) . . . . ?
O1P C2P C1Q C2Q 87.7(3) . . . . ?
C3P C2P C1Q C2Q -150.5(2) . . . . ?
C6Q C1Q C2Q C3Q -0.4(4) . . . . ?
C2P C1Q C2Q C3Q -177.4(3) . . . . ?
C1Q C2Q C3Q C4Q 1.0(5) . . . . ?
C2Q C3Q C4Q C5Q -0.8(5) . . . . ?
C3Q C4Q C5Q C6Q 0.0(6) . . . . ?
C2Q C1Q C6Q C5Q -0.4(5) . . . . ?
C2P C1Q C6Q C5Q 176.5(3) . . . . ?
C4Q C5Q C6Q C1Q 0.7(6) . . . . ?
C8AP C8P C1R C2R -102.7(2) . . . . ?
C7P C8P C1R C2R 78.4(3) . . . . ?
C8P C1R C2R C3R 119.8(3) . . . . ?
C1R C2R C3R C5R -1.3(6) . . . . ?
C1R C2R C3R C4R -179.9(3) . . . . ?
